data_4088656
loop_
_publ_author_name
'Wang, Chunhong'
'Xiang, Li'
'Leng, Xuebing'
'Chen, Yaofeng'

_publ_section_title
;
 Synthesis and Structure of Silicon-Bridged Boratabenzene Fluorenyl
 Rare-Earth Metal Complexes
;
_journal_issue 11
_journal_name_full Organometallics
_journal_page_first 1995
_journal_paper_doi 10.1021/acs.organomet.6b00282
_journal_volume 35
_journal_year 2016
_chemical_formula_moiety 'C32 H44 B N O2 Si Yb'
_chemical_formula_sum 'C32 H44 B N O2 Si Yb'
_chemical_formula_weight 686.62
_space_group_crystal_system monoclinic
_space_group_IT_number 14
_space_group_name_Hall '-P 2yn'
_space_group_name_H-M_alt 'P 1 21/n 1'
_atom_sites_solution_hydrogens mixed
_atom_sites_solution_primary direct
_audit_creation_date 2016-04-01
_audit_creation_method
;
Olex2 1.2
(compiled 2016.02.19 svn.r3266 for OlexSys, GUI svn.r5155)
;
_cell_angle_alpha 90
_cell_angle_beta 108.0170(10)
_cell_angle_gamma 90
_cell_formula_units_Z 4
_cell_length_a 16.5521(15)
_cell_length_b 11.1432(10)
_cell_length_c 17.0640(15)
_cell_measurement_reflns_used 9958
_cell_measurement_temperature 133(2)
_cell_measurement_theta_max 27.547
_cell_measurement_theta_min 2.217
_cell_volume 2993.0(5)
_computing_cell_refinement 'SAINT v7.68A (Bruker, 2009)'
_computing_data_reduction 'SAINT v7.68A (Bruker, 2009)'
_computing_molecular_graphics 'Olex2 (Dolomanov et al., 2009)'
_computing_publication_material 'Olex2 (Dolomanov et al., 2009)'
_computing_structure_refinement 'ShelXL (Sheldrick, 2015)'
_computing_structure_solution 'ShelXS-1997 (Sheldrick, 2008)'
_diffrn_ambient_temperature 133.15
_diffrn_measured_fraction_theta_full 0.995
_diffrn_measured_fraction_theta_max 0.995
_diffrn_measurement_device_type 'Bruker APEX-II CCD'
_diffrn_measurement_method '\f and \w scans'
_diffrn_radiation_monochromator graphite
_diffrn_radiation_type MoK\a
_diffrn_radiation_wavelength 0.71073
_diffrn_reflns_av_R_equivalents 0.0243
_diffrn_reflns_av_unetI/netI 0.0260
_diffrn_reflns_Laue_measured_fraction_full 0.995
_diffrn_reflns_Laue_measured_fraction_max 0.995
_diffrn_reflns_limit_h_max 20
_diffrn_reflns_limit_h_min -19
_diffrn_reflns_limit_k_max 13
_diffrn_reflns_limit_k_min -13
_diffrn_reflns_limit_l_max 18
_diffrn_reflns_limit_l_min -21
_diffrn_reflns_number 18936
_diffrn_reflns_point_group_measured_fraction_full 0.995
_diffrn_reflns_point_group_measured_fraction_max 0.995
_diffrn_reflns_theta_full 25.242
_diffrn_reflns_theta_max 25.999
_diffrn_reflns_theta_min 1.498
_diffrn_standards_number 0
_exptl_absorpt_coefficient_mu 3.194
_exptl_absorpt_correction_T_max 0.7456
_exptl_absorpt_correction_T_min 0.5884
_exptl_absorpt_correction_type multi-scan
_exptl_absorpt_process_details sadabs
_exptl_crystal_colour red
_exptl_crystal_colour_primary red
_exptl_crystal_density_diffrn 1.524
_exptl_crystal_description prism
_exptl_crystal_F_000 1392
_exptl_crystal_size_max 0.24
_exptl_crystal_size_mid 0.203
_exptl_crystal_size_min 0.171
_refine_diff_density_max 0.852
_refine_diff_density_min -0.541
_refine_diff_density_rms 0.080
_refine_ls_extinction_method none
_refine_ls_goodness_of_fit_ref 1.068
_refine_ls_hydrogen_treatment mixed
_refine_ls_matrix_type full
_refine_ls_number_parameters 381
_refine_ls_number_reflns 5851
_refine_ls_number_restraints 0
_refine_ls_restrained_S_all 1.068
_refine_ls_R_factor_all 0.0261
_refine_ls_R_factor_gt 0.0199
_refine_ls_shift/su_max 0.003
_refine_ls_shift/su_mean 0.000
_refine_ls_structure_factor_coef Fsqd
_refine_ls_weighting_details
;
 w=1/[\s^2^(Fo^2^)+(0.0157P)^2^+2.7553P]
 where P=(Fo^2^+2Fc^2^)/3
;
_refine_ls_weighting_scheme calc
_refine_ls_wR_factor_gt 0.0440
_refine_ls_wR_factor_ref 0.0463
_reflns_Friedel_coverage 0.000
_reflns_number_gt 5143
_reflns_number_total 5851
_reflns_threshold_expression 'I > 2\s(I)'
_cod_data_source_file om6b00282_si_002.cif
_cod_data_source_block 2
_cod_database_code 4088656
_shelxl_version_number 2013-2
_shelx_space_group_comment
;
The symmetry employed for this shelxl refinement is uniquely defined
by the following loop, which should always be used as a source of
symmetry information in preference to the above space-group names.
They are only intended as comments.
;
_olex2_refinement_description
;
1. Fixed Uiso
 At 1.2 times of:
  All C(H) groups, All C(H,H) groups
 At 1.5 times of:
  All C(H,H,H) groups
2. Others
 Fixed Sof: C26(0.6) H26A(0.6) H26B(0.6) C27(0.6) H27A(0.6) H27B(0.6)
 C26'(0.4) H26C(0.4) H26D(0.4) C27'(0.4) H27C(0.4) H27D(0.4)
3.a Secondary CH2 refined with riding coordinates:
 C21(H21A,H21B), C23(H23A,H23B), C26(H26A,H26B), C27(H27A,H27B), C26'(H26C,
 H26D), C27'(H27C,H27D), C29(H29A,H29B), C30(H30A,H30B), C31(H31A,H31B),
 C32(H32A,H32B)
3.b Aromatic/amide H refined with riding coordinates:
 C1(H1), C2(H2), C4(H4), C5(H5), C11(H11), C12(H12), C13(H13), C14(H14),
 C15(H15), C16(H16), C17(H17), C18(H18)
3.c Idealised Me refined as rotating group:
 C19(H19A,H19B,H19C), C20(H20A,H20B,H20C), C22(H22A,H22B,H22C), C24(H24A,H24B,
 H24C)
;
_olex2_submission_special_instructions 'No special instructions were received'

loop_
_space_group_symop_operation_xyz
'x, y, z'
'-x+1/2, y+1/2, -z+1/2'
'-x, -y, -z'
'x-1/2, -y-1/2, z-1/2'

loop_
_atom_site_label
_atom_site_type_symbol
_atom_site_fract_x
_atom_site_fract_y
_atom_site_fract_z
_atom_site_U_iso_or_equiv
_atom_site_adp_type
_atom_site_occupancy
_atom_site_site_symmetry_order
_atom_site_calc_flag
_atom_site_refinement_flags_posn
_atom_site_refinement_flags_occupancy
_atom_site_disorder_assembly
_atom_site_disorder_group
Yb1 Yb 0.95413(2) 0.88411(2) 0.21252(2) 0.01741(4) Uani 1 1 d . . . .
Si1 Si 0.96244(5) 1.19302(7) 0.22675(5) 0.02758(18) Uani 1 1 d . . . .
N1 N 1.17330(16) 0.7385(2) 0.20913(15) 0.0294(5) Uani 1 1 d . . . .
O1 O 0.91536(13) 0.74228(18) 0.10066(11) 0.0294(4) Uani 1 1 d . . . .
O2 O 0.95630(12) 0.72892(17) 0.31044(11) 0.0266(4) Uani 1 1 d . . . .
B1 B 1.13511(19) 0.8525(3) 0.2147(2) 0.0231(6) Uani 1 1 d . . . .
C1 C 1.08994(17) 0.9293(3) 0.13985(17) 0.0238(6) Uani 1 1 d . . . .
H1 H 1.0890 0.9034 0.0866 0.029 Uiso 1 1 calc R . . .
C2 C 1.05017(17) 1.0363(2) 0.14789(17) 0.0241(6) Uani 1 1 d . . . .
H2 H 1.0233 1.0806 0.0992 0.029 Uiso 1 1 calc R . . .
C3 C 1.04698(17) 1.0840(2) 0.22421(17) 0.0228(6) Uani 1 1 d . . . .
C4 C 1.09004(16) 1.0179(2) 0.29576(17) 0.0218(6) Uani 1 1 d . . . .
H4 H 1.0917 1.0507 0.3476 0.026 Uiso 1 1 calc R . . .
C5 C 1.13006(16) 0.9086(2) 0.29550(16) 0.0225(6) Uani 1 1 d . . . .
H5 H 1.1548 0.8676 0.3461 0.027 Uiso 1 1 calc R . . .
C6 C 0.87266(17) 1.0935(2) 0.22933(17) 0.0224(6) Uani 1 1 d . . . .
C7 C 0.86169(17) 1.0384(2) 0.30145(17) 0.0233(6) Uani 1 1 d . . . .
C8 C 0.80371(17) 0.9391(3) 0.27939(18) 0.0267(6) Uani 1 1 d . . . .
C9 C 0.77883(17) 0.9282(3) 0.19188(19) 0.0270(6) Uani 1 1 d . . . .
C10 C 0.81912(17) 1.0246(3) 0.16144(17) 0.0256(6) Uani 1 1 d . . . .
C11 C 0.8968(2) 1.0655(3) 0.38663(19) 0.0350(7) Uani 1 1 d . . . .
H11 H 0.9367 1.1289 0.4039 0.042 Uiso 1 1 calc R . . .
C12 C 0.8729(3) 0.9998(3) 0.4440(2) 0.0478(9) Uani 1 1 d . . . .
H12 H 0.8963 1.0197 0.5007 0.057 Uiso 1 1 calc R . . .
C13 C 0.8160(3) 0.9059(3) 0.4217(2) 0.0495(10) Uani 1 1 d . . . .
H13 H 0.8009 0.8625 0.4630 0.059 Uiso 1 1 calc R . . .
C14 C 0.7811(2) 0.8745(3) 0.3405(2) 0.0399(8) Uani 1 1 d . . . .
H14 H 0.7419 0.8098 0.3256 0.048 Uiso 1 1 calc R . . .
C15 C 0.72816(18) 0.8425(3) 0.1386(2) 0.0389(8) Uani 1 1 d . . . .
H15 H 0.7028 0.7790 0.1599 0.047 Uiso 1 1 calc R . . .
C16 C 0.7157(2) 0.8514(3) 0.0558(2) 0.0489(10) Uani 1 1 d . . . .
H16 H 0.6816 0.7936 0.0193 0.059 Uiso 1 1 calc R . . .
C17 C 0.7530(3) 0.9455(4) 0.0245(2) 0.0519(10) Uani 1 1 d . . . .
H17 H 0.7426 0.9508 -0.0333 0.062 Uiso 1 1 calc R . . .
C18 C 0.8043(2) 1.0306(3) 0.0748(2) 0.0412(8) Uani 1 1 d . . . .
H18 H 0.8295 1.0924 0.0518 0.049 Uiso 1 1 calc R . . .
C19 C 0.9357(2) 1.2929(3) 0.1337(3) 0.0501(10) Uani 1 1 d . . . .
H19A H 0.9199 1.2436 0.0837 0.075 Uiso 1 1 calc GR . . .
H19B H 0.9852 1.3422 0.1353 0.075 Uiso 1 1 calc GR . . .
H19C H 0.8880 1.3451 0.1336 0.075 Uiso 1 1 calc GR . . .
C20 C 0.9983(2) 1.2936(3) 0.3191(2) 0.0448(9) Uani 1 1 d . . . .
H20A H 0.9486 1.3274 0.3308 0.067 Uiso 1 1 calc GR . . .
H20B H 1.0330 1.3587 0.3081 0.067 Uiso 1 1 calc GR . . .
H20C H 1.0320 1.2471 0.3668 0.067 Uiso 1 1 calc GR . . .
C21 C 1.1813(2) 0.6940(3) 0.1318(2) 0.0405(8) Uani 1 1 d . . . .
H21A H 1.1278 0.7097 0.0870 0.049 Uiso 1 1 calc R . . .
H21B H 1.1903 0.6061 0.1358 0.049 Uiso 1 1 calc R . . .
C22 C 1.2540(3) 0.7525(4) 0.1110(2) 0.0541(10) Uani 1 1 d . . . .
H22A H 1.2429 0.8387 0.1024 0.081 Uiso 1 1 calc GR . . .
H22B H 1.2598 0.7166 0.0605 0.081 Uiso 1 1 calc GR . . .
H22C H 1.3066 0.7403 0.1564 0.081 Uiso 1 1 calc GR . . .
C23 C 1.20537(19) 0.6560(3) 0.2778(2) 0.0360(7) Uani 1 1 d . . . .
H23A H 1.2181 0.7013 0.3301 0.043 Uiso 1 1 calc R . . .
H23B H 1.2591 0.6200 0.2750 0.043 Uiso 1 1 calc R . . .
C24 C 1.1427(3) 0.5568(3) 0.2776(2) 0.0546(10) Uani 1 1 d . . . .
H24A H 1.0904 0.5918 0.2831 0.082 Uiso 1 1 calc GR . . .
H24B H 1.1676 0.5022 0.3238 0.082 Uiso 1 1 calc GR . . .
H24C H 1.1295 0.5122 0.2257 0.082 Uiso 1 1 calc GR . . .
C25 C 0.9199(3) 0.7647(4) 0.0177(2) 0.0402(8) Uani 1 1 d . . . .
C26 C 0.8601(5) 0.6793(7) -0.0358(4) 0.0355(16) Uani 0.6 1 d . P A 1
H26A H 0.8741 0.6637 -0.0872 0.043 Uiso 0.6 1 calc R P A 1
H26B H 0.8007 0.7080 -0.0497 0.043 Uiso 0.6 1 calc R P A 1
C27 C 0.8749(6) 0.5696(8) 0.0189(5) 0.0450(19) Uani 0.6 1 d . P A 1
H27A H 0.9279 0.5278 0.0197 0.054 Uiso 0.6 1 calc R P A 1
H27B H 0.8267 0.5127 0.0005 0.054 Uiso 0.6 1 calc R P A 1
C26' C 0.8949(7) 0.6411(10) -0.0270(7) 0.038(2) Uani 0.4 1 d . P A 2
H26C H 0.8688 0.6524 -0.0871 0.045 Uiso 0.4 1 calc R P A 2
H26D H 0.9452 0.5885 -0.0171 0.045 Uiso 0.4 1 calc R P A 2
C27' C 0.8317(7) 0.5888(12) 0.0110(8) 0.041(3) Uani 0.4 1 d . P A 2
H27C H 0.8250 0.5010 0.0026 0.049 Uiso 0.4 1 calc R P A 2
H27D H 0.7756 0.6286 -0.0089 0.049 Uiso 0.4 1 calc R P A 2
C28 C 0.8816(3) 0.6227(3) 0.1031(2) 0.0441(9) Uani 1 1 d . . . .
C29 C 0.8964(2) 0.6316(3) 0.30823(18) 0.0310(7) Uani 1 1 d . . . .
H29A H 0.9099 0.5607 0.2796 0.037 Uiso 1 1 calc R . . .
H29B H 0.8376 0.6575 0.2791 0.037 Uiso 1 1 calc R . . .
C30 C 0.9062(2) 0.6022(3) 0.39701(19) 0.0400(8) Uani 1 1 d . . . .
H30A H 0.8676 0.6514 0.4180 0.048 Uiso 1 1 calc R . . .
H30B H 0.8950 0.5162 0.4038 0.048 Uiso 1 1 calc R . . .
C31 C 0.9964(2) 0.6327(4) 0.4396(2) 0.0483(10) Uani 1 1 d . . . .
H31A H 1.0348 0.5679 0.4332 0.058 Uiso 1 1 calc R . . .
H31B H 1.0063 0.6479 0.4990 0.058 Uiso 1 1 calc R . . .
C32 C 1.0090(2) 0.7466(3) 0.39515(19) 0.0471(10) Uani 1 1 d . . . .
H32A H 0.9904 0.8182 0.4193 0.056 Uiso 1 1 calc R . . .
H32B H 1.0694 0.7566 0.3984 0.056 Uiso 1 1 calc R . . .
H25A H 0.985(3) 0.759(3) 0.023(2) 0.052(11) Uiso 1 1 d . . . .
H25B H 0.897(3) 0.841(4) 0.001(3) 0.080(15) Uiso 1 1 d . . . .
H28A H 0.928(2) 0.581(3) 0.144(2) 0.046(10) Uiso 1 1 d . . . .
H28B H 0.837(3) 0.629(3) 0.124(2) 0.055(12) Uiso 1 1 d . . . .

loop_
_atom_site_aniso_label
_atom_site_aniso_U_11
_atom_site_aniso_U_22
_atom_site_aniso_U_33
_atom_site_aniso_U_23
_atom_site_aniso_U_13
_atom_site_aniso_U_12
Yb1 0.01702(6) 0.01458(6) 0.01957(6) 0.00305(5) 0.00408(4) 0.00004(5)
Si1 0.0258(4) 0.0143(4) 0.0477(5) 0.0037(3) 0.0189(4) 0.0010(3)
N1 0.0310(13) 0.0225(13) 0.0359(13) -0.0013(10) 0.0122(11) 0.0053(10)
O1 0.0357(11) 0.0292(11) 0.0224(10) -0.0042(8) 0.0077(9) -0.0050(9)
O2 0.0266(10) 0.0274(11) 0.0228(10) 0.0100(8) 0.0031(8) -0.0031(8)
B1 0.0165(14) 0.0202(16) 0.0331(16) -0.0010(13) 0.0084(12) -0.0027(12)
C1 0.0227(13) 0.0272(14) 0.0240(13) -0.0029(11) 0.0109(11) -0.0037(12)
C2 0.0226(13) 0.0232(14) 0.0289(14) 0.0084(11) 0.0113(11) -0.0009(11)
C3 0.0203(13) 0.0160(13) 0.0341(15) 0.0030(11) 0.0114(11) -0.0008(10)
C4 0.0160(13) 0.0226(14) 0.0264(14) -0.0048(11) 0.0057(11) -0.0047(11)
C5 0.0173(12) 0.0248(15) 0.0239(13) 0.0022(11) 0.0044(10) -0.0021(11)
C6 0.0199(13) 0.0173(14) 0.0316(14) 0.0056(11) 0.0102(11) 0.0047(11)
C7 0.0187(13) 0.0177(14) 0.0330(15) 0.0047(11) 0.0072(11) 0.0041(11)
C8 0.0202(13) 0.0209(14) 0.0399(16) 0.0011(12) 0.0104(12) 0.0005(11)
C9 0.0142(12) 0.0215(14) 0.0436(17) 0.0007(12) 0.0063(12) 0.0040(11)
C10 0.0202(13) 0.0241(15) 0.0303(15) 0.0040(11) 0.0046(11) 0.0087(12)
C11 0.0411(18) 0.0279(16) 0.0332(16) 0.0016(13) 0.0073(14) 0.0004(14)
C12 0.073(3) 0.037(2) 0.0334(18) 0.0068(15) 0.0164(18) 0.0054(18)
C13 0.072(3) 0.040(2) 0.048(2) 0.0153(16) 0.036(2) 0.0060(19)
C14 0.0386(17) 0.0254(17) 0.064(2) 0.0070(15) 0.0287(16) -0.0034(14)
C15 0.0186(14) 0.0349(18) 0.057(2) -0.0104(15) 0.0031(14) 0.0006(13)
C16 0.0308(17) 0.046(2) 0.058(2) -0.0173(18) -0.0039(16) 0.0069(16)
C17 0.056(2) 0.060(3) 0.0305(17) -0.0056(17) -0.0015(16) 0.022(2)
C18 0.046(2) 0.0390(19) 0.0373(18) 0.0074(15) 0.0110(15) 0.0138(16)
C19 0.045(2) 0.0303(18) 0.087(3) 0.0309(19) 0.037(2) 0.0129(16)
C20 0.0360(18) 0.0271(17) 0.081(3) -0.0190(17) 0.0326(18) -0.0098(15)
C21 0.050(2) 0.0286(17) 0.0464(19) -0.0095(14) 0.0193(16) 0.0087(15)
C22 0.063(2) 0.057(2) 0.055(2) 0.0042(19) 0.036(2) 0.018(2)
C23 0.0308(16) 0.0245(15) 0.0451(18) 0.0020(13) 0.0009(14) 0.0107(13)
C24 0.067(3) 0.039(2) 0.053(2) 0.0125(17) 0.011(2) -0.0060(19)
C25 0.048(2) 0.048(2) 0.0270(16) -0.0038(15) 0.0149(15) -0.0088(18)
C26 0.041(4) 0.040(4) 0.023(3) -0.002(3) 0.006(3) 0.005(3)
C27 0.071(6) 0.028(4) 0.033(3) -0.006(3) 0.013(5) -0.004(5)
C26' 0.042(6) 0.041(7) 0.029(5) -0.015(5) 0.011(5) 0.001(5)
C27' 0.050(7) 0.041(7) 0.032(5) -0.018(5) 0.012(6) -0.014(6)
C28 0.078(3) 0.0254(17) 0.0264(16) -0.0017(13) 0.0129(18) -0.0040(18)
C29 0.0368(16) 0.0232(16) 0.0298(15) 0.0042(12) 0.0055(13) -0.0065(13)
C30 0.050(2) 0.0356(19) 0.0330(16) 0.0088(14) 0.0111(15) -0.0097(16)
C31 0.046(2) 0.061(2) 0.0309(16) 0.0195(16) 0.0016(15) -0.0193(18)
C32 0.044(2) 0.059(2) 0.0272(16) 0.0155(15) -0.0056(14) -0.0264(18)

loop_
_atom_type_symbol
_atom_type_description
_atom_type_scat_dispersion_real
_atom_type_scat_dispersion_imag
_atom_type_scat_source
C C 0.0033 0.0016 'International Tables Vol C Tables 4.2.6.8 and 6.1.1.4'
H H 0.0000 0.0000 'International Tables Vol C Tables 4.2.6.8 and 6.1.1.4'
B B 0.0013 0.0007 'International Tables Vol C Tables 4.2.6.8 and 6.1.1.4'
N N 0.0061 0.0033 'International Tables Vol C Tables 4.2.6.8 and 6.1.1.4'
O O 0.0106 0.0060 'International Tables Vol C Tables 4.2.6.8 and 6.1.1.4'
Si Si 0.0817 0.0704 'International Tables Vol C Tables 4.2.6.8 and 6.1.1.4'
Yb Yb -0.3850 5.5486 'International Tables Vol C Tables 4.2.6.8 and 6.1.1.4'

loop_
_geom_angle_atom_site_label_1
_geom_angle_atom_site_label_2
_geom_angle_atom_site_label_3
_geom_angle
O1 Yb1 B1 87.30(8)
O1 Yb1 C1 80.12(7)
O1 Yb1 C2 97.53(8)
O1 Yb1 C3 127.67(8)
O1 Yb1 C4 138.78(8)
O1 Yb1 C5 116.14(7)
O1 Yb1 C6 128.30(8)
O1 Yb1 C7 136.33(7)
O1 Yb1 C9 90.20(8)
O1 Yb1 C10 97.84(8)
O2 Yb1 O1 91.26(7)
O2 Yb1 B1 96.13(8)
O2 Yb1 C1 124.86(7)
O2 Yb1 C2 146.18(7)
O2 Yb1 C3 131.57(7)
O2 Yb1 C4 101.58(7)
O2 Yb1 C5 85.96(7)
O2 Yb1 C6 116.16(7)
O2 Yb1 C7 87.77(7)
O2 Yb1 C9 90.32(8)
O2 Yb1 C10 119.05(8)
B1 Yb1 C7 136.22(8)
C1 Yb1 B1 29.80(8)
C1 Yb1 C7 133.85(8)
C2 Yb1 B1 52.07(8)
C2 Yb1 C1 28.03(8)
C2 Yb1 C5 60.84(8)
C2 Yb1 C7 107.13(8)
C2 Yb1 C9 122.07(8)
C3 Yb1 B1 63.24(8)
C3 Yb1 C1 52.43(8)
C3 Yb1 C2 30.17(8)
C3 Yb1 C4 30.47(8)
C3 Yb1 C5 53.46(8)
C3 Yb1 C6 64.90(8)
C3 Yb1 C7 81.76(8)
C3 Yb1 C9 113.83(8)
C4 Yb1 B1 52.74(8)
C4 Yb1 C1 60.32(8)
C4 Yb1 C2 52.17(8)
C4 Yb1 C5 28.91(8)
C4 Yb1 C6 80.38(8)
C4 Yb1 C7 83.70(8)
C4 Yb1 C9 128.18(8)
C5 Yb1 B1 30.41(8)
C5 Yb1 C1 52.35(8)
C5 Yb1 C7 107.34(8)
C5 Yb1 C9 153.43(8)
C6 Yb1 B1 128.06(8)
C6 Yb1 C1 111.29(8)
C6 Yb1 C2 83.26(8)
C6 Yb1 C5 109.12(8)
C6 Yb1 C7 28.45(7)
C6 Yb1 C9 49.87(8)
C9 Yb1 B1 173.12(9)
C9 Yb1 C1 143.36(8)
C9 Yb1 C7 46.17(8)
C10 Yb1 B1 144.16(9)
C10 Yb1 C1 116.08(8)
C10 Yb1 C2 92.10(9)
C10 Yb1 C3 86.52(8)
C10 Yb1 C4 109.11(9)
C10 Yb1 C5 137.86(8)
C10 Yb1 C6 30.92(8)
C10 Yb1 C7 47.00(8)
C10 Yb1 C9 30.12(9)
C3 Si1 Yb1 50.35(8)
C3 Si1 C6 102.85(12)
C3 Si1 C19 110.46(14)
C3 Si1 C20 111.37(14)
C6 Si1 Yb1 52.70(8)
C6 Si1 C19 113.04(15)
C6 Si1 C20 112.51(14)
C19 Si1 Yb1 122.58(13)
C20 Si1 Yb1 130.61(13)
C20 Si1 C19 106.69(18)
B1 N1 C21 121.8(3)
B1 N1 C23 124.4(3)
C21 N1 C23 113.7(2)
C25 O1 Yb1 125.06(18)
C28 O1 Yb1 126.22(17)
C28 O1 C25 108.7(2)
C29 O2 Yb1 130.80(15)
C32 O2 Yb1 118.09(17)
C32 O2 C29 108.7(2)
N1 B1 Yb1 124.11(19)
N1 B1 C1 123.6(3)
N1 B1 C5 124.4(3)
C1 B1 Yb1 72.28(15)
C1 B1 C5 111.9(2)
C5 B1 Yb1 68.49(14)
Yb1 C1 H1 124.5
B1 C1 Yb1 77.93(15)
B1 C1 H1 119.2
C2 C1 Yb1 69.91(15)
C2 C1 B1 121.5(3)
C2 C1 H1 119.2
Yb1 C2 H2 119.6
C1 C2 Yb1 82.07(16)
C1 C2 H2 117.8
C1 C2 C3 124.3(2)
C3 C2 Yb1 71.12(15)
C3 C2 H2 117.8
Si1 C3 Yb1 97.25(11)
C2 C3 Yb1 78.71(16)
C2 C3 Si1 120.4(2)
C4 C3 Yb1 75.86(15)
C4 C3 Si1 120.0(2)
C4 C3 C2 116.4(2)
Yb1 C4 H4 118.7
C3 C4 Yb1 73.67(15)
C3 C4 H4 117.7
C5 C4 Yb1 80.49(15)
C5 C4 C3 124.6(3)
C5 C4 H4 117.7
Yb1 C5 H5 119.7
B1 C5 Yb1 81.10(15)
B1 C5 H5 119.4
C4 C5 Yb1 70.59(14)
C4 C5 B1 121.2(2)
C4 C5 H5 119.4
Si1 C6 Yb1 94.69(10)
C7 C6 Yb1 85.56(15)
C7 C6 Si1 126.0(2)
C7 C6 C10 104.6(2)
C10 C6 Yb1 70.38(15)
C10 C6 Si1 126.4(2)
C6 C7 Yb1 65.99(15)
C6 C7 C8 110.9(2)
C8 C7 Yb1 80.23(16)
C11 C7 Yb1 121.79(19)
C11 C7 C6 131.7(3)
C11 C7 C8 117.4(3)
C7 C8 Yb1 72.64(16)
C9 C8 Yb1 66.60(15)
C9 C8 C7 107.1(3)
C14 C8 Yb1 126.7(2)
C14 C8 C7 120.6(3)
C14 C8 C9 132.4(3)
C8 C9 Yb1 86.11(16)
C8 C9 C10 107.3(2)
C10 C9 Yb1 66.88(14)
C15 C9 Yb1 110.12(19)
C15 C9 C8 131.1(3)
C15 C9 C10 121.6(3)
C6 C10 Yb1 78.70(15)
C6 C10 C9 110.2(2)
C9 C10 Yb1 83.00(15)
C18 C10 Yb1 103.08(19)
C18 C10 C6 132.4(3)
C18 C10 C9 117.3(3)
C7 C11 H11 120.0
C12 C11 C7 119.9(3)
C12 C11 H11 120.0
C11 C12 H12 119.0
C11 C12 C13 121.9(3)
C13 C12 H12 119.0
C12 C13 H13 119.6
C14 C13 C12 120.7(3)
C14 C13 H13 119.6
C8 C14 H14 120.3
C13 C14 C8 119.4(3)
C13 C14 H14 120.3
C9 C15 H15 120.4
C16 C15 C9 119.3(3)
C16 C15 H15 120.4
C15 C16 H16 119.9
C15 C16 C17 120.2(3)
C17 C16 H16 119.9
C16 C17 H17 118.8
C18 C17 C16 122.4(3)
C18 C17 H17 118.8
C10 C18 H18 120.4
C17 C18 C10 119.2(3)
C17 C18 H18 120.4
Si1 C19 H19A 109.5
Si1 C19 H19B 109.5
Si1 C19 H19C 109.5
H19A C19 H19B 109.5
H19A C19 H19C 109.5
H19B C19 H19C 109.5
Si1 C20 H20A 109.5
Si1 C20 H20B 109.5
Si1 C20 H20C 109.5
H20A C20 H20B 109.5
H20A C20 H20C 109.5
H20B C20 H20C 109.5
N1 C21 H21A 109.3
N1 C21 H21B 109.3
N1 C21 C22 111.8(3)
H21A C21 H21B 107.9
C22 C21 H21A 109.3
C22 C21 H21B 109.3
C21 C22 H22A 109.5
C21 C22 H22B 109.5
C21 C22 H22C 109.5
H22A C22 H22B 109.5
H22A C22 H22C 109.5
H22B C22 H22C 109.5
N1 C23 H23A 109.1
N1 C23 H23B 109.1
N1 C23 C24 112.3(3)
H23A C23 H23B 107.9
C24 C23 H23A 109.1
C24 C23 H23B 109.1
C23 C24 H24A 109.5
C23 C24 H24B 109.5
C23 C24 H24C 109.5
H24A C24 H24B 109.5
H24A C24 H24C 109.5
H24B C24 H24C 109.5
O1 C25 C26 105.3(4)
O1 C25 C26' 103.6(5)
O1 C25 H25A 105(2)
O1 C25 H25B 109(3)
C26 C25 H25A 120(2)
C26 C25 H25B 105(3)
C26' C25 H25A 96(2)
C26' C25 H25B 129(3)
H25A C25 H25B 112(4)
C25 C26 H26A 111.6
C25 C26 H26B 111.6
C25 C26 C27 101.1(5)
H26A C26 H26B 109.4
C27 C26 H26A 111.6
C27 C26 H26B 111.6
C26 C27 H27A 111.2
C26 C27 H27B 111.2
C26 C27 C28 102.6(6)
H27A C27 H27B 109.2
C28 C27 H27A 111.2
C28 C27 H27B 111.2
C25 C26' H26C 110.9
C25 C26' H26D 110.9
H26C C26' H26D 108.9
C27' C26' C25 104.2(8)
C27' C26' H26C 110.9
C27' C26' H26D 110.9
C26' C27' H27C 112.4
C26' C27' H27D 112.4
C26' C27' C28 96.7(8)
H27C C27' H27D 110.0
C28 C27' H27C 112.4
C28 C27' H27D 112.4
O1 C28 C27 104.2(4)
O1 C28 C27' 106.2(6)
O1 C28 H28A 103(2)
O1 C28 H28B 108(2)
C27 C28 H28A 107(2)
C27 C28 H28B 124(3)
C27' C28 H28A 130(2)
C27' C28 H28B 100(3)
H28A C28 H28B 108(3)
O2 C29 H29A 110.6
O2 C29 H29B 110.6
O2 C29 C30 105.9(2)
H29A C29 H29B 108.7
C30 C29 H29A 110.6
C30 C29 H29B 110.6
C29 C30 H30A 111.2
C29 C30 H30B 111.2
H30A C30 H30B 109.1
C31 C30 C29 102.8(3)
C31 C30 H30A 111.2
C31 C30 H30B 111.2
C30 C31 H31A 111.2
C30 C31 H31B 111.2
C30 C31 C32 102.6(3)
H31A C31 H31B 109.2
C32 C31 H31A 111.2
C32 C31 H31B 111.2
O2 C32 C31 104.5(3)
O2 C32 H32A 110.9
O2 C32 H32B 110.9
C31 C32 H32A 110.9
C31 C32 H32B 110.9
H32A C32 H32B 108.9

loop_
_geom_bond_atom_site_label_1
_geom_bond_atom_site_label_2
_geom_bond_distance
Yb1 O1 2.4074(19)
Yb1 O2 2.3971(18)
Yb1 B1 3.005(3)
Yb1 C1 2.927(3)
Yb1 C2 2.776(3)
Yb1 C3 2.678(3)
Yb1 C4 2.706(3)
Yb1 C5 2.830(3)
Yb1 C6 2.754(3)
Yb1 C7 3.006(3)
Yb1 C9 2.855(3)
Yb1 C10 2.646(3)
Si1 C3 1.864(3)
Si1 C6 1.866(3)
Si1 C19 1.876(3)
Si1 C20 1.874(3)
N1 B1 1.435(4)
N1 C21 1.453(4)
N1 C23 1.454(4)
O1 C25 1.463(4)
O1 C28 1.451(4)
O2 C29 1.461(3)
O2 C32 1.452(3)
B1 C1 1.527(4)
B1 C5 1.540(4)
C1 H1 0.9500
C1 C2 1.389(4)
C2 H2 0.9500
C2 C3 1.423(4)
C3 C4 1.415(4)
C4 H4 0.9500
C4 C5 1.387(4)
C5 H5 0.9500
C6 C7 1.436(4)
C6 C10 1.443(4)
C7 C8 1.436(4)
C7 C11 1.421(4)
C8 C9 1.426(4)
C8 C14 1.410(4)
C9 C10 1.443(4)
C9 C15 1.403(4)
C10 C18 1.424(4)
C11 H11 0.9500
C11 C12 1.374(5)
C12 H12 0.9500
C12 C13 1.381(5)
C13 H13 0.9500
C13 C14 1.371(5)
C14 H14 0.9500
C15 H15 0.9500
C15 C16 1.367(5)
C16 H16 0.9500
C16 C17 1.404(6)
C17 H17 0.9500
C17 C18 1.380(5)
C18 H18 0.9500
C19 H19A 0.9800
C19 H19B 0.9800
C19 H19C 0.9800
C20 H20A 0.9800
C20 H20B 0.9800
C20 H20C 0.9800
C21 H21A 0.9900
C21 H21B 0.9900
C21 C22 1.505(5)
C22 H22A 0.9800
C22 H22B 0.9800
C22 H22C 0.9800
C23 H23A 0.9900
C23 H23B 0.9900
C23 C24 1.516(5)
C24 H24A 0.9800
C24 H24B 0.9800
C24 H24C 0.9800
C25 C26 1.469(8)
C25 C26' 1.566(11)
C25 H25A 1.05(4)
C25 H25B 0.94(5)
C26 H26A 0.9900
C26 H26B 0.9900
C26 C27 1.511(12)
C27 H27A 0.9900
C27 H27B 0.9900
C27 C28 1.526(9)
C26' H26C 0.9900
C26' H26D 0.9900
C26' C27' 1.507(18)
C27' H27C 0.9900
C27' H27D 0.9900
C27' C28 1.578(12)
C28 H28A 0.99(4)
C28 H28B 0.92(4)
C29 H29A 0.9900
C29 H29B 0.9900
C29 C30 1.509(4)
C30 H30A 0.9900
C30 H30B 0.9900
C30 C31 1.484(5)
C31 H31A 0.9900
C31 H31B 0.9900
C31 C32 1.525(4)
C32 H32A 0.9900
C32 H32B 0.9900

loop_
_geom_torsion_atom_site_label_1
_geom_torsion_atom_site_label_2
_geom_torsion_atom_site_label_3
_geom_torsion_atom_site_label_4
_geom_torsion
Yb1 Si1 C3 C2 81.1(2)
Yb1 Si1 C3 C4 -77.8(2)
Yb1 Si1 C6 C7 87.9(2)
Yb1 Si1 C6 C10 -69.0(2)
Yb1 O1 C25 C26 -157.5(3)
Yb1 O1 C25 C26' 175.6(4)
Yb1 O1 C28 C27 -175.9(4)
Yb1 O1 C28 C27' 156.6(5)
Yb1 O2 C29 C30 -153.5(2)
Yb1 O2 C32 C31 -179.4(2)
Yb1 B1 C1 C2 57.1(2)
Yb1 B1 C5 C4 -60.8(2)
Yb1 C1 C2 C3 60.6(2)
Yb1 C2 C3 Si1 -91.84(18)
Yb1 C2 C3 C4 67.8(2)
Yb1 C3 C4 C5 65.7(2)
Yb1 C4 C5 B1 66.1(2)
Yb1 C6 C7 C8 -68.4(2)
Yb1 C6 C7 C11 112.1(3)
Yb1 C6 C10 C9 78.13(19)
Yb1 C6 C10 C18 -97.5(3)
Yb1 C7 C8 C9 -57.91(19)
Yb1 C7 C8 C14 122.9(3)
Yb1 C7 C11 C12 -97.5(3)
Yb1 C8 C9 C10 -64.32(18)
Yb1 C8 C9 C15 113.5(3)
Yb1 C8 C14 C13 89.4(4)
Yb1 C9 C10 C6 -75.20(19)
Yb1 C9 C10 C18 101.1(3)
Yb1 C9 C15 C16 -75.5(3)
Yb1 C10 C18 C17 88.8(3)
Si1 C3 C4 Yb1 90.26(17)
Si1 C3 C4 C5 156.0(2)
Si1 C6 C7 Yb1 -92.6(2)
Si1 C6 C7 C8 -161.0(2)
Si1 C6 C7 C11 19.5(4)
Si1 C6 C10 Yb1 81.10(19)
Si1 C6 C10 C9 159.2(2)
Si1 C6 C10 C18 -16.4(5)
N1 B1 C1 Yb1 119.6(3)
N1 B1 C1 C2 176.7(3)
N1 B1 C5 Yb1 -117.4(3)
N1 B1 C5 C4 -178.2(3)
O1 C25 C26 C27 -38.6(6)
O1 C25 C26' C27' 33.0(9)
O2 C29 C30 C31 -29.7(4)
B1 N1 C21 C22 78.1(4)
B1 N1 C23 C24 98.8(4)
B1 C1 C2 Yb1 -60.9(2)
B1 C1 C2 C3 -0.3(4)
C1 B1 C5 Yb1 59.3(2)
C1 B1 C5 C4 -1.5(4)
C1 C2 C3 Yb1 -65.8(3)
C1 C2 C3 Si1 -157.6(2)
C1 C2 C3 C4 2.1(4)
C2 C3 C4 Yb1 -69.5(2)
C2 C3 C4 C5 -3.8(4)
C3 Si1 C6 Yb1 -4.81(12)
C3 Si1 C6 C7 83.1(3)
C3 Si1 C6 C10 -73.8(2)
C3 C4 C5 Yb1 -62.5(2)
C3 C4 C5 B1 3.6(4)
C5 B1 C1 Yb1 -57.1(2)
C5 B1 C1 C2 0.0(4)
C6 Si1 C3 Yb1 4.97(13)
C6 Si1 C3 C2 86.1(2)
C6 Si1 C3 C4 -72.9(2)
C6 C7 C8 Yb1 59.51(19)
C6 C7 C8 C9 1.6(3)
C6 C7 C8 C14 -177.6(3)
C6 C7 C11 C12 177.6(3)
C6 C10 C18 C17 175.4(3)
C7 C6 C10 Yb1 -79.78(18)
C7 C6 C10 C9 -1.7(3)
C7 C6 C10 C18 -177.3(3)
C7 C8 C9 Yb1 61.8(2)
C7 C8 C9 C10 -2.6(3)
C7 C8 C9 C15 175.2(3)
C7 C8 C14 C13 -1.1(5)
C7 C11 C12 C13 0.9(6)
C8 C7 C11 C12 -1.9(5)
C8 C9 C10 Yb1 77.9(2)
C8 C9 C10 C6 2.7(3)
C8 C9 C10 C18 179.0(3)
C8 C9 C15 C16 -178.4(3)
C9 C8 C14 C13 179.9(3)
C9 C10 C18 C17 0.0(4)
C9 C15 C16 C17 -0.2(5)
C10 C6 C7 Yb1 68.40(17)
C10 C6 C7 C8 0.0(3)
C10 C6 C7 C11 -179.5(3)
C10 C9 C15 C16 -0.9(4)
C11 C7 C8 Yb1 -120.9(2)
C11 C7 C8 C9 -178.8(3)
C11 C7 C8 C14 2.0(4)
C11 C12 C13 C14 0.1(6)
C12 C13 C14 C8 0.0(5)
C14 C8 C9 Yb1 -119.2(3)
C14 C8 C9 C10 176.5(3)
C14 C8 C9 C15 -5.7(6)
C15 C9 C10 Yb1 -100.2(3)
C15 C9 C10 C6 -175.4(3)
C15 C9 C10 C18 1.0(4)
C15 C16 C17 C18 1.2(5)
C16 C17 C18 C10 -1.1(5)
C19 Si1 C3 Yb1 -115.93(15)
C19 Si1 C3 C2 -34.8(3)
C19 Si1 C3 C4 166.2(2)
C19 Si1 C6 Yb1 114.31(15)
C19 Si1 C6 C7 -157.8(2)
C19 Si1 C6 C10 45.3(3)
C20 Si1 C3 Yb1 125.69(14)
C20 Si1 C3 C2 -153.2(2)
C20 Si1 C3 C4 47.9(3)
C20 Si1 C6 Yb1 -124.75(14)
C20 Si1 C6 C7 -36.8(3)
C20 Si1 C6 C10 166.2(2)
C21 N1 B1 Yb1 98.4(3)
C21 N1 B1 C1 8.0(4)
C21 N1 B1 C5 -175.7(3)
C21 N1 C23 C24 -79.8(4)
C23 N1 B1 Yb1 -80.0(3)
C23 N1 B1 C1 -170.5(3)
C23 N1 B1 C5 5.8(4)
C23 N1 C21 C22 -103.3(3)
C25 O1 C28 C27 5.8(5)
C25 O1 C28 C27' -21.8(6)
C25 C26 C27 C28 41.5(7)
C25 C26' C27' C28 -43.3(10)
C26 C25 C26' C27' -64.1(13)
C26 C27 C28 O1 -29.3(7)
C26 C27 C28 C27' 68.5(15)
C26' C25 C26 C27 51.2(13)
C26' C27' C28 O1 40.6(9)
C26' C27' C28 C27 -49.0(13)
C28 O1 C25 C26 20.9(5)
C28 O1 C25 C26' -6.0(6)
C29 O2 C32 C31 16.4(4)
C29 C30 C31 C32 39.0(4)
C30 C31 C32 O2 -34.8(4)
C32 O2 C29 C30 8.0(4)
